data_7026597
loop_
_publ_author_name
'Ling, Yun'
'Liao, Teng-Biao'
'Chen, Zhen-Xia'
'Zhou, Ya-Ming'
'Weng, Lin-Hong'

_publ_section_title
;
 Systematic exploration of a rutile-type zinc(II)-phosphonocarboxylate
 open framework: the factors that influence the structure.
;
_journal_issue 44
_journal_name_full 'Dalton transactions (Cambridge, England : 2003)'
_journal_page_first 10712
_journal_page_last 10718
_journal_paper_doi 10.1039/c0dt00525h
_journal_volume 39
_journal_year 2010
_chemical_formula_sum 'C20 H24 N O19 P2 Zn3'
_chemical_formula_weight 840.45
_chemical_name_systematic
;
?
;
_space_group_IT_number 122
_symmetry_cell_setting tetragonal
_symmetry_space_group_name_Hall 'I -4 2bw'
_symmetry_space_group_name_H-M 'I -4 2 d'
_atom_sites_solution_hydrogens geom
_atom_sites_solution_primary direct
_atom_sites_solution_secondary difmap
_audit_creation_method SHELXL-97
_cell_angle_alpha 90.00
_cell_angle_beta 90.00
_cell_angle_gamma 90.00
_cell_formula_units_Z 8
_cell_length_a 18.450(4)
_cell_length_b 18.450(4)
_cell_length_c 23.201(7)
_cell_measurement_temperature 293(2)
_cell_volume 7898(3)
_computing_cell_refinement 'Bruker SMART'
_computing_data_collection 'Bruker SMART'
_computing_data_reduction 'Bruker SAINT'
_computing_molecular_graphics 'Bruker SHELXTL'
_computing_publication_material 'Bruker SHELXTL'
_computing_structure_refinement 'SHELXL-97 (Sheldrick, 1997)'
_computing_structure_solution 'SHELXS-97 (Sheldrick, 1990)'
_diffrn_ambient_temperature 293(2)
_diffrn_measured_fraction_theta_full 1.000
_diffrn_measured_fraction_theta_max 1.000
_diffrn_measurement_device_type 'CCD area detector'
_diffrn_measurement_method 'phi and omega scans'
_diffrn_radiation_monochromator graphite
_diffrn_radiation_source 'fine-focus sealed tube'
_diffrn_radiation_type MoK\a
_diffrn_radiation_wavelength 0.71073
_diffrn_reflns_av_R_equivalents 0.1594
_diffrn_reflns_av_sigmaI/netI 0.0968
_diffrn_reflns_limit_h_max 21
_diffrn_reflns_limit_h_min -22
_diffrn_reflns_limit_k_max 22
_diffrn_reflns_limit_k_min -21
_diffrn_reflns_limit_l_max 27
_diffrn_reflns_limit_l_min -15
_diffrn_reflns_number 16453
_diffrn_reflns_theta_full 25.18
_diffrn_reflns_theta_max 25.18
_diffrn_reflns_theta_min 1.41
_exptl_absorpt_coefficient_mu 1.953
_exptl_absorpt_correction_T_max 1.0000
_exptl_absorpt_correction_T_min 0.7550
_exptl_absorpt_correction_type multi-scan
_exptl_absorpt_process_details SADABS
_exptl_crystal_colour colorless
_exptl_crystal_density_diffrn 1.414
_exptl_crystal_density_method 'not measured'
_exptl_crystal_description rod-like
_exptl_crystal_F_000 3384
_exptl_crystal_size_max 0.21
_exptl_crystal_size_mid 0.12
_exptl_crystal_size_min 0.13
_refine_diff_density_max 0.757
_refine_diff_density_min -1.088
_refine_diff_density_rms 0.177
_refine_ls_abs_structure_details 'Flack H D (1983), Acta Cryst. A39, 876-881'
_refine_ls_abs_structure_Flack 0.67(3)
_refine_ls_extinction_method none
_refine_ls_goodness_of_fit_ref 0.993
_refine_ls_hydrogen_treatment mixed
_refine_ls_matrix_type full
_refine_ls_number_parameters 209
_refine_ls_number_reflns 3567
_refine_ls_number_restraints 1
_refine_ls_restrained_S_all 0.993
_refine_ls_R_factor_all 0.0696
_refine_ls_R_factor_gt 0.0558
_refine_ls_shift/su_max 0.002
_refine_ls_shift/su_mean 0.000
_refine_ls_structure_factor_coef Fsqd
_refine_ls_weighting_details 'calc w=1/[\s^2^(Fo^2^)+(0.0813P)^2^+0.0000P] where P=(Fo^2^+2Fc^2^)/3'
_refine_ls_weighting_scheme calc
_refine_ls_wR_factor_gt 0.1367
_refine_ls_wR_factor_ref 0.1426
_reflns_number_gt 2916
_reflns_number_total 3567
_reflns_threshold_expression >2sigma(I)
_cod_data_source_file c0dt00525h.txt
_cod_data_source_block 8
_cod_depositor_comments
;
The following automatic conversions were performed:

'_symmetry_cell_setting' value 'Tetragonal' changed to 'tetragonal'
according to /home/saulius/struct/CIF-dictionaries/cif_core.dic
dictionary named 'cif_core.dic' version 2.4.2 from 2011-04-26.

Automatic conversion script
Id: cif_fix_values 1891 2012-01-12 08:04:46Z andrius 
;
_cod_original_sg_symbol_H-M I-42d
_cod_database_code 7026597

loop_
_symmetry_equiv_pos_as_xyz
'x, y, z'
'-x, -y, z'
'y, -x, -z'
'-y, x, -z'
'-x+1/2, y, -z+3/4'
'x+1/2, -y, -z+3/4'
'-y+1/2, -x, z+3/4'
'y+1/2, x, z+3/4'
'x+1/2, y+1/2, z+1/2'
'-x+1/2, -y+1/2, z+1/2'
'y+1/2, -x+1/2, -z+1/2'
'-y+1/2, x+1/2, -z+1/2'
'-x+1, y+1/2, -z+5/4'
'x+1, -y+1/2, -z+5/4'
'-y+1, -x+1/2, z+5/4'
'y+1, x+1/2, z+5/4'

loop_
_atom_site_label
_atom_site_type_symbol
_atom_site_fract_x
_atom_site_fract_y
_atom_site_fract_z
_atom_site_U_iso_or_equiv
_atom_site_adp_type
_atom_site_occupancy
_atom_site_symmetry_multiplicity
_atom_site_calc_flag
_atom_site_refinement_flags
Zn1 Zn 0.7500 0.87295(6) 0.8750 0.0228(3) Uani 1 2 d S
Zn2 Zn 0.27518(4) 0.73032(4) 1.02687(3) 0.0210(2) Uani 1 1 d .
C1 C 0.5453(3) 0.7350(4) 0.8528(3) 0.0267(16) Uani 1 1 d .
C2 C 0.5029(4) 0.7311(4) 0.9035(3) 0.0291(16) Uani 1 1 d .
H2 H 0.5256 0.7326 0.9393 0.035 Uiso 1 1 calc R
C3 C 0.4284(4) 0.7251(4) 0.9008(3) 0.0305(16) Uani 1 1 d .
C4 C 0.3946(3) 0.7247(4) 0.8484(3) 0.0276(16) Uani 1 1 d .
H4 H 0.3443 0.7214 0.8467 0.033 Uiso 1 1 calc R
C5 C 0.4342(4) 0.7290(4) 0.7976(3) 0.0254(15) Uani 1 1 d .
C6 C 0.5090(4) 0.7334(4) 0.8006(3) 0.0299(17) Uani 1 1 d .
H6 H 0.5355 0.7354 0.7666 0.036 Uiso 1 1 calc R
C7 C 0.3866(4) 0.7230(5) 0.9562(3) 0.0379(19) Uani 1 1 d .
C8 C 0.3948(3) 0.7283(5) 0.7410(3) 0.0292(17) Uani 1 1 d .
C9 C 0.5506(14) 0.787(2) 0.116(3) 0.35(3) Uani 1 1 d .
H9A H 0.5694 0.7918 0.0776 0.420 Uiso 1 1 calc R
H9B H 0.5808 0.8153 0.1422 0.420 Uiso 1 1 calc R
C10 C 0.4770(14) 0.8125(18) 0.1188(12) 0.29(2) Uani 1 1 d .
H10A H 0.4700 0.8447 0.1514 0.342 Uiso 1 1 calc R
H10B H 0.4642 0.8380 0.0837 0.342 Uiso 1 1 calc R
O1 O 0.6587(3) 0.8222(3) 0.8619(2) 0.0340(13) Uani 1 1 d .
O2 O 0.6636(3) 0.7024(3) 0.9135(2) 0.0360(13) Uani 1 1 d .
O3 O 0.6727(3) 0.7071(3) 0.8047(2) 0.0367(14) Uani 1 1 d .
O4 O 0.3177(3) 0.7214(4) 0.9509(2) 0.0433(15) Uani 1 1 d .
O5 O 0.4173(3) 0.7274(4) 1.0021(2) 0.0598(19) Uani 1 1 d .
O6 O 0.3292(3) 0.7203(4) 0.7424(2) 0.0446(15) Uani 1 1 d .
O7 O 0.4322(2) 0.7396(3) 0.69570(18) 0.0359(13) Uani 1 1 d .
N1 N 0.4360(7) 0.7500 0.1250 0.093(6) Uani 1 2 d SD
P1 P 0.64134(9) 0.74269(11) 0.85834(7) 0.0263(4) Uani 1 1 d .
O8 O 0.5619(16) 0.6636(18) 0.5768(10) 0.393(19) Uani 1 1 d .
H8D H 0.5615 0.6197 0.5638 0.590 Uiso 1 1 d R
H8C H 0.6036 0.6829 0.5688 0.590 Uiso 1 1 d R
O9 O 0.5736(18) 0.9243(18) 0.7734(15) 0.416(19) Uani 1 1 d .
H9D H 0.6103 0.8981 0.7643 0.625 Uiso 1 1 d R
H9C H 0.5680 0.9227 0.8102 0.625 Uiso 1 1 d R
O10 O 0.6488(16) 0.7500 0.6250 0.278(14) Uani 1 2 d S
H1 H 0.398(4) 0.734(6) 0.098(3) 0.09(4) Uiso 1 1 d D

loop_
_atom_site_aniso_label
_atom_site_aniso_U_11
_atom_site_aniso_U_22
_atom_site_aniso_U_33
_atom_site_aniso_U_23
_atom_site_aniso_U_13
_atom_site_aniso_U_12
Zn1 0.0327(7) 0.0223(5) 0.0135(5) 0.000 0.0003(5) 0.000
Zn2 0.0203(4) 0.0280(4) 0.0147(3) 0.0004(3) 0.0009(3) 0.0007(3)
C1 0.020(3) 0.043(5) 0.018(3) 0.002(3) -0.001(3) 0.000(3)
C2 0.024(3) 0.046(5) 0.017(3) 0.000(3) -0.002(3) 0.000(3)
C3 0.031(4) 0.043(4) 0.018(3) -0.002(3) 0.009(3) -0.007(4)
C4 0.016(3) 0.046(5) 0.021(3) 0.002(4) 0.000(3) 0.002(3)
C5 0.023(3) 0.038(4) 0.016(3) 0.000(3) -0.003(3) -0.003(3)
C6 0.031(4) 0.049(5) 0.011(3) 0.004(3) -0.001(3) 0.001(4)
C7 0.039(4) 0.054(5) 0.021(4) -0.005(4) 0.012(3) 0.000(4)
C8 0.019(3) 0.050(5) 0.019(3) -0.002(3) -0.007(3) 0.004(3)
C9 0.19(3) 0.50(10) 0.35(5) 0.01(7) 0.07(5) -0.21(5)
C10 0.20(2) 0.49(5) 0.162(19) 0.07(3) -0.05(2) -0.26(3)
O1 0.034(3) 0.040(3) 0.028(3) 0.000(2) -0.003(2) -0.001(3)
O2 0.035(3) 0.043(3) 0.031(3) 0.007(2) -0.015(2) -0.003(2)
O3 0.019(3) 0.058(4) 0.032(3) -0.018(3) 0.002(2) -0.002(2)
O4 0.031(3) 0.076(5) 0.023(3) -0.006(3) 0.010(2) -0.003(3)
O5 0.044(3) 0.120(6) 0.015(3) 0.006(3) 0.000(2) -0.001(4)
O6 0.018(3) 0.083(5) 0.033(3) 0.001(3) -0.008(2) -0.003(3)
O7 0.026(2) 0.066(4) 0.017(2) 0.004(3) -0.004(2) 0.005(3)
N1 0.045(7) 0.191(19) 0.042(7) -0.018(10) 0.000 0.000
P1 0.0173(8) 0.0384(11) 0.0231(9) -0.0015(8) -0.0038(7) 0.0003(8)
O8 0.34(4) 0.46(5) 0.38(3) 0.18(3) -0.05(3) 0.04(3)
O9 0.37(4) 0.38(5) 0.50(5) -0.11(4) 0.02(4) -0.11(3)
O10 0.23(3) 0.136(19) 0.47(4) -0.06(3) 0.000 0.000

loop_
_atom_type_symbol
_atom_type_description
_atom_type_scat_dispersion_real
_atom_type_scat_dispersion_imag
_atom_type_scat_source
C C 0.0033 0.0016 'International Tables Vol C Tables 4.2.6.8 and 6.1.1.4'
H H 0.0000 0.0000 'International Tables Vol C Tables 4.2.6.8 and 6.1.1.4'
N N 0.0061 0.0033 'International Tables Vol C Tables 4.2.6.8 and 6.1.1.4'
O O 0.0106 0.0060 'International Tables Vol C Tables 4.2.6.8 and 6.1.1.4'
P P 0.1023 0.0942 'International Tables Vol C Tables 4.2.6.8 and 6.1.1.4'
Zn Zn 0.2839 1.4301 'International Tables Vol C Tables 4.2.6.8 and 6.1.1.4'

loop_
_geom_angle_atom_site_label_1
_geom_angle_atom_site_label_2
_geom_angle_atom_site_label_3
_geom_angle
_geom_angle_site_symmetry_1
_geom_angle_site_symmetry_3
O1 Zn1 O1 122.6(3) 5_656 .
O1 Zn1 O7 108.1(2) 5_656 12_656
O1 Zn1 O7 102.7(2) . 12_656
O1 Zn1 O7 102.7(2) 5_656 16_454
O1 Zn1 O7 108.1(2) . 16_454
O7 Zn1 O7 113.0(3) 12_656 16_454
O2 Zn2 O3 108.7(2) 4_657 15_564
O2 Zn2 O4 121.3(3) 4_657 .
O3 Zn2 O4 108.4(2) 15_564 .
O2 Zn2 O6 108.4(2) 4_657 5_556
O3 Zn2 O6 109.0(3) 15_564 5_556
O4 Zn2 O6 100.3(2) . 5_556
C6 C1 C2 117.2(6) . .
C6 C1 P1 123.1(5) . .
C2 C1 P1 119.7(5) . .
C3 C2 C1 121.2(6) . .
C3 C2 H2 119.4 . .
C1 C2 H2 119.4 . .
C4 C3 C2 119.7(6) . .
C4 C3 C7 121.8(6) . .
C2 C3 C7 118.4(6) . .
C3 C4 C5 120.9(6) . .
C3 C4 H4 119.6 . .
C5 C4 H4 119.6 . .
C6 C5 C4 119.1(6) . .
C6 C5 C8 121.8(6) . .
C4 C5 C8 119.1(6) . .
C5 C6 C1 121.9(6) . .
C5 C6 H6 119.1 . .
C1 C6 H6 119.1 . .
O5 C7 O4 123.6(6) . .
O5 C7 C3 120.8(7) . .
O4 C7 C3 115.4(6) . .
O6 C8 O7 125.5(6) . .
O6 C8 C5 117.2(6) . .
O7 C8 C5 117.2(6) . .
C9 C9 C10 108(2) 14_464 .
C9 C9 H9A 110.2 14_464 .
C10 C9 H9A 110.2 . .
C9 C9 H9B 110.2 14_464 .
C10 C9 H9B 110.2 . .
H9A C9 H9B 108.5 . .
N1 C10 C9 104(3) . .
N1 C10 H10A 110.9 . .
C9 C10 H10A 110.9 . .
N1 C10 H10B 110.9 . .
C9 C10 H10B 110.9 . .
H10A C10 H10B 108.9 . .
P1 O1 Zn1 131.4(3) . .
P1 O2 Zn2 132.5(3) . 3_567
P1 O3 Zn2 123.6(3) . 7_664
C7 O4 Zn2 108.2(4) . .
C8 O6 Zn2 160.9(6) . 5_556
C8 O7 Zn1 113.5(4) . 11_466
C10 N1 C10 114(3) 14_464 .
C10 N1 H1 102(7) 14_464 .
C10 N1 H1 124(7) . .
O1 P1 O3 112.6(3) . .
O1 P1 O2 111.6(3) . .
O3 P1 O2 111.8(3) . .
O1 P1 C1 107.1(3) . .
O3 P1 C1 106.6(3) . .
O2 P1 C1 106.6(3) . .
H8D O8 H8C 108.5 . .
H9D O9 H9C 108.5 . .

loop_
_geom_bond_atom_site_label_1
_geom_bond_atom_site_label_2
_geom_bond_distance
_geom_bond_site_symmetry_2
Zn1 O1 1.951(5) 5_656
Zn1 O1 1.951(5) .
Zn1 O7 1.981(4) 12_656
Zn1 O7 1.981(4) 16_454
Zn2 O2 1.898(5) 4_657
Zn2 O3 1.930(5) 15_564
Zn2 O4 1.937(5) .
Zn2 O6 1.987(5) 5_556
C1 C6 1.386(8) .
C1 C2 1.414(8) .
C1 P1 1.781(7) .
C2 C3 1.380(10) .
C2 H2 0.9300 .
C3 C4 1.366(9) .
C3 C7 1.501(9) .
C4 C5 1.390(9) .
C4 H4 0.9300 .
C5 C6 1.383(10) .
C5 C8 1.502(8) .
C6 H6 0.9300 .
C7 O5 1.208(9) .
C7 O4 1.278(9) .
C8 O6 1.219(8) .
C8 O7 1.275(8) .
C9 C9 1.42(8) 14_464
C9 C10 1.44(4) .
C9 H9A 0.9700 .
C9 H9B 0.9700 .
C10 N1 1.39(2) .
C10 H10A 0.9700 .
C10 H10B 0.9700 .
O1 P1 1.503(6) .
O2 P1 1.535(5) .
O2 Zn2 1.898(5) 3_567
O3 P1 1.520(5) .
O3 Zn2 1.930(5) 7_664
O6 Zn2 1.987(5) 5_556
O7 Zn1 1.981(4) 11_466
N1 C10 1.39(2) 14_464
N1 H1 0.984(10) .
O8 H8D 0.8644 .
O8 H8C 0.8675 .
O9 H9D 0.8590 .
O9 H9C 0.8615 .
